data_2242893
loop_
_publ_author_name
'Asiri, Abdullah M.'
'Alzahrani, Khalid A. H.'
'Faidallah, Hassan M.'
'Alamry, Khalid A.'
'Jotani, Mukesh M.'
'Tiekink, Edward R. T.'

_publ_section_title
;
 Co-crystallization of a neutral molecule and its zwitterionic tautomer:
 structure and Hirshfeld surface analysis of
 5-methyl-4-(5-methyl-1<i>H</i>-pyrazol-3-yl)-2-phenyl-2,3-dihydro-1<i>H</i>-pyrazol-3-one
 5-methyl-4-(5-methyl-1<i>H</i>-pyrazol-2-ium-3-yl)-3-oxo-2-phenyl-2,3-dihydro-1<i>H</i>-pyrazol-1-ide
 monohydrate
;
_journal_coeditor_code HB7813
_journal_issue 5
_journal_name_full 'Acta Crystallographica Section E'
_journal_page_first 565
_journal_page_last 570
_journal_paper_doi 10.1107/S2056989019004389
_journal_volume 75
_journal_year 2019
_chemical_formula_iupac '2C14 H14 N4 O, H2 O'
_chemical_formula_moiety '2(C14 H14 N4 O), H2 O'
_chemical_formula_sum 'C28 H30 N8 O3'
_chemical_formula_weight 526.60
_chemical_name_systematic
;5-Methyl-4-(5-methyl-1<i>H</i>-pyrazol-3-yl)-2-phenyl-2,3-dihydro-1<i>H</i>-pyrazol-3-one
5-methyl-4-(5-methyl-1<i>H</i>-pyrazol-2-ium-3-yl)-3-oxo-2-phenyl-2,3-dihydro-1<i>H</i>-pyrazol-1-ide monohydrate
;
_space_group_crystal_system monoclinic
_space_group_IT_number 14
_space_group_name_Hall '-P 2ybc'
_space_group_name_H-M_alt 'P 1 21/c 1'
_symmetry_space_group_name_Hall '-P 2ybc'
_symmetry_space_group_name_H-M 'P 1 21/c 1'
_atom_sites_solution_hydrogens mixed
_atom_sites_solution_primary direct
_audit_creation_method SHELXL-2018/3
_cell_angle_alpha 90
_cell_angle_beta 98.379(5)
_cell_angle_gamma 90
_cell_formula_units_Z 4
_cell_length_a 11.7007(6)
_cell_length_b 7.0419(3)
_cell_length_c 31.2567(17)
_cell_measurement_reflns_used 3750
_cell_measurement_temperature 100(2)
_cell_measurement_theta_max 27.5013
_cell_measurement_theta_min 2.3418
_cell_volume 2547.9(2)
_computing_cell_refinement
;
CrysAlis PRO (Agilent, 2011)
;
_computing_data_collection
;
CrysAlis PRO (Agilent, 2011)
;
_computing_data_reduction
;
CrysAlis PRO (Agilent, 2011)
;
_computing_molecular_graphics
;
ORTEP-3 for Windows (Farrugia, 2012), <i>QMol</i>Gans & Shalloway
(2001)
and DIAMOND (Brandenburg, 2006)
;
_computing_publication_material
;
publCIF (Westrip, 2010)
;
_computing_structure_refinement
;
SHELXL2018 (Sheldrick, 2015<i>b</i>)
;
_computing_structure_solution
;
SHELXS97 (Sheldrick, 2015<i>a</i>)
;
_diffrn_ambient_temperature 100(2)
_diffrn_detector_area_resol_mean 10.4041
_diffrn_measured_fraction_theta_full 0.998
_diffrn_measured_fraction_theta_max 0.991
_diffrn_measurement_device_type 'Agilent SuperNova Dual diffractometer with an Atlas detector'
_diffrn_measurement_method '\w scan'
_diffrn_radiation_monochromator Mirror
_diffrn_radiation_source 'SuperNova (Mo) X-ray Source'
_diffrn_radiation_type MoK\a
_diffrn_radiation_wavelength 0.71073
_diffrn_reflns_av_R_equivalents 0.0308
_diffrn_reflns_av_unetI/netI 0.0508
_diffrn_reflns_limit_h_max 9
_diffrn_reflns_limit_h_min -15
_diffrn_reflns_limit_k_max 9
_diffrn_reflns_limit_k_min -5
_diffrn_reflns_limit_l_max 39
_diffrn_reflns_limit_l_min -40
_diffrn_reflns_number 10823
_diffrn_reflns_theta_full 25.242
_diffrn_reflns_theta_max 27.561
_diffrn_reflns_theta_min 2.347
_diffrn_standards_decay_% 0
_diffrn_standards_interval_count 0
_diffrn_standards_interval_time 0
_diffrn_standards_number 0
_exptl_absorpt_coefficient_mu 0.093
_exptl_absorpt_correction_T_max 0.9953
_exptl_absorpt_correction_T_min 0.9680
_exptl_absorpt_correction_type multi-scan
_exptl_absorpt_process_details
;
(CrysAlis PRO; Agilent, 2011)
;
_exptl_crystal_colour colourless
_exptl_crystal_density_diffrn 1.373
_exptl_crystal_description plate
_exptl_crystal_F_000 1112
_exptl_crystal_size_max 0.350
_exptl_crystal_size_mid 0.350
_exptl_crystal_size_min 0.050
_refine_diff_density_max 0.270
_refine_diff_density_min -0.405
_refine_ls_extinction_method none
_refine_ls_goodness_of_fit_ref 1.060
_refine_ls_hydrogen_treatment mixed
_refine_ls_matrix_type full
_refine_ls_number_parameters 374
_refine_ls_number_reflns 5838
_refine_ls_number_restraints 6
_refine_ls_restrained_S_all 1.060
_refine_ls_R_factor_all 0.0731
_refine_ls_R_factor_gt 0.0516
_refine_ls_shift/su_max 0.001
_refine_ls_shift/su_mean 0.000
_refine_ls_structure_factor_coef Fsqd
_refine_ls_weighting_details 'w=1/[\s^2^(Fo^2^)+(0.0593P)^2^+0.7451P] where P=(Fo^2^+2Fc^2^)/3'
_refine_ls_weighting_scheme calc
_refine_ls_wR_factor_gt 0.1213
_refine_ls_wR_factor_ref 0.1371
_reflns_number_gt 4411
_reflns_number_total 5838
_reflns_threshold_expression 'I > 2\s(I)'
_cod_data_source_file hb7813sup1.cif
_cod_data_source_block I
_cod_database_code 2242893
_shelx_space_group_comment
;
The symmetry employed for this shelxl refinement is uniquely defined
by the following loop, which should always be used as a source of
symmetry information in preference to the above space-group names.
They are only intended as comments.
;
_shelx_estimated_absorpt_t_min 0.968
_shelx_estimated_absorpt_t_max 0.995

loop_
_space_group_symop_operation_xyz
'x, y, z'
'-x, y+1/2, -z+1/2'
'-x, -y, -z'
'x, -y-1/2, z-1/2'

loop_
_atom_site_type_symbol
_atom_site_label
_atom_site_fract_x
_atom_site_fract_y
_atom_site_fract_z
_atom_site_U_iso_or_equiv
_atom_site_adp_type
_atom_site_calc_flag
_atom_site_occupancy
O O1 0.50164(10) 0.12787(17) 0.64929(4) 0.0181(3) Uani d 1
N N1 0.53780(11) 0.0341(2) 0.72110(5) 0.0153(3) Uani d 1
N N2 0.63356(12) 0.0066(2) 0.75165(5) 0.0160(3) Uani d 1
N N3 0.73563(12) 0.1334(2) 0.61575(5) 0.0210(3) Uani d 1
H H2N 0.6292(16) -0.025(3) 0.7792(4) 0.025 Uiso d 1
N N4 0.83286(12) 0.1666(2) 0.59759(5) 0.0208(3) Uani d 1
H H4N 0.8238(17) 0.188(3) 0.5695(3) 0.025 Uiso d 1
C C1 0.57339(14) 0.0824(2) 0.68201(5) 0.0148(3) Uani d 1
C C2 0.72834(14) 0.0263(2) 0.73272(6) 0.0159(4) Uani d 1
C C3 0.69669(14) 0.0740(2) 0.68942(5) 0.0150(3) Uani d 1
C C4 0.84351(14) -0.0047(3) 0.75912(6) 0.0194(4) Uani d 1
H H4A 0.833118 -0.055901 0.787460 0.029 Uiso calc 1
H H4B 0.885122 0.116239 0.762975 0.029 Uiso calc 1
H H4C 0.888010 -0.095029 0.744297 0.029 Uiso calc 1
C C5 0.77502(14) 0.1141(2) 0.65819(6) 0.0150(3) Uani d 1
C C6 0.89639(14) 0.1367(2) 0.66601(6) 0.0172(4) Uani d 1
H H6 0.944899 0.130460 0.693134 0.021 Uiso calc 1
C C7 0.92969(14) 0.1697(2) 0.62624(6) 0.0171(4) Uani d 1
C C8 1.04501(14) 0.1965(3) 0.61202(6) 0.0212(4) Uani d 1
H H8A 1.039270 0.293826 0.589397 0.032 Uiso calc 1
H H8B 1.070308 0.076438 0.600611 0.032 Uiso calc 1
H H8C 1.101164 0.236834 0.636718 0.032 Uiso calc 1
C C9 0.42443(14) 0.0244(2) 0.73226(6) 0.0151(3) Uani d 1
C C10 0.33184(14) -0.0258(2) 0.70096(6) 0.0177(4) Uani d 1
H H10 0.344090 -0.057124 0.672419 0.021 Uiso calc 1
C C11 0.22132(14) -0.0291(2) 0.71232(6) 0.0196(4) Uani d 1
H H11 0.157180 -0.057578 0.690979 0.024 Uiso calc 1
C C12 0.20340(14) 0.0087(2) 0.75446(6) 0.0196(4) Uani d 1
H H12 0.127628 0.003740 0.761951 0.024 Uiso calc 1
C C13 0.29632(14) 0.0537(3) 0.78551(6) 0.0193(4) Uani d 1
H H13 0.284374 0.077360 0.814448 0.023 Uiso calc 1
C C14 0.40700(14) 0.0643(2) 0.77450(6) 0.0178(4) Uani d 1
H H14 0.470414 0.098477 0.795649 0.021 Uiso calc 1
O O2 0.77522(10) 0.25890(19) 0.51120(4) 0.0248(3) Uani d 1
N N5 0.74784(12) 0.3174(2) 0.43598(5) 0.0155(3) Uani d 1
N N6 0.65481(12) 0.3330(2) 0.40247(5) 0.0173(3) Uani d 1
N N7 0.56152(12) 0.2282(2) 0.53983(5) 0.0178(3) Uani d 1
H H7N 0.6363(9) 0.222(3) 0.5506(6) 0.021 Uiso d 1
N N8 0.47846(12) 0.1938(2) 0.56454(5) 0.0177(3) Uani d 1
H H8N 0.4983(16) 0.166(3) 0.5926(3) 0.021 Uiso d 1
C C15 0.71023(14) 0.2837(2) 0.47567(6) 0.0165(4) Uani d 1
C C16 0.56071(14) 0.3123(2) 0.42123(6) 0.0163(4) Uani d 1
C C17 0.58821(14) 0.2820(2) 0.46598(5) 0.0153(3) Uani d 1
C C18 0.44402(15) 0.3236(3) 0.39471(6) 0.0237(4) Uani d 1
H H18A 0.452353 0.350197 0.364543 0.036 Uiso calc 1
H H18B 0.399461 0.425608 0.405806 0.036 Uiso calc 1
H H18C 0.403635 0.202539 0.396371 0.036 Uiso calc 1
C C19 0.51492(14) 0.2495(2) 0.49802(5) 0.0151(3) Uani d 1
C C20 0.39512(14) 0.2301(2) 0.49695(6) 0.0169(4) Uani d 1
H H20 0.337894 0.239186 0.472140 0.020 Uiso calc 1
C C21 0.37622(14) 0.1949(2) 0.53908(6) 0.0166(4) Uani d 1
C C22 0.26704(15) 0.1657(3) 0.55739(6) 0.0220(4) Uani d 1
H H22A 0.282458 0.086869 0.583433 0.033 Uiso calc 1
H H22B 0.210356 0.102077 0.535950 0.033 Uiso calc 1
H H22C 0.236420 0.288951 0.564862 0.033 Uiso calc 1
C C23 0.86164(14) 0.3190(2) 0.42595(6) 0.0158(4) Uani d 1
C C24 0.95656(15) 0.3283(3) 0.45857(6) 0.0241(4) Uani d 1
H H24 0.945472 0.331769 0.488071 0.029 Uiso calc 1
C C25 1.06731(16) 0.3324(3) 0.44760(7) 0.0287(5) Uani d 1
H H25 1.131685 0.340211 0.469881 0.034 Uiso calc 1
C C26 1.08599(15) 0.3254(3) 0.40489(6) 0.0248(4) Uani d 1
H H26 1.162274 0.326228 0.397846 0.030 Uiso calc 1
C C27 0.99162(15) 0.3172(3) 0.37267(6) 0.0207(4) Uani d 1
H H27 1.003385 0.313770 0.343246 0.025 Uiso calc 1
C C28 0.87980(14) 0.3139(2) 0.38275(6) 0.0180(4) Uani d 1
H H28 0.815760 0.308261 0.360297 0.022 Uiso calc 1
O O1W 0.65340(10) 0.59378(18) 0.33486(4) 0.0195(3) Uani d 1
H H1W 0.6112(15) 0.686(2) 0.3408(7) 0.029 Uiso d 1
H H2W 0.6537(17) 0.512(2) 0.3552(5) 0.029 Uiso d 1

loop_
_atom_site_aniso_label
_atom_site_aniso_U_11
_atom_site_aniso_U_22
_atom_site_aniso_U_33
_atom_site_aniso_U_12
_atom_site_aniso_U_13
_atom_site_aniso_U_23
O1 0.0169(6) 0.0268(7) 0.0107(6) 0.0025(5) 0.0026(5) 0.0029(5)
N1 0.0152(7) 0.0215(7) 0.0092(7) -0.0003(6) 0.0020(5) 0.0006(6)
N2 0.0162(7) 0.0228(7) 0.0090(7) -0.0007(6) 0.0017(6) 0.0018(6)
N3 0.0169(7) 0.0347(9) 0.0125(8) -0.0008(6) 0.0064(6) 0.0028(7)
N4 0.0173(7) 0.0344(9) 0.0117(8) 0.0005(6) 0.0052(6) 0.0054(7)
C1 0.0185(8) 0.0150(8) 0.0116(8) -0.0001(6) 0.0042(7) -0.0001(7)
C2 0.0183(8) 0.0167(8) 0.0136(9) -0.0010(6) 0.0047(7) 0.0004(7)
C3 0.0164(8) 0.0174(8) 0.0114(8) 0.0005(6) 0.0031(6) 0.0009(7)
C4 0.0182(8) 0.0248(9) 0.0150(9) -0.0011(7) 0.0016(7) 0.0021(7)
C5 0.0168(8) 0.0161(8) 0.0124(8) -0.0002(6) 0.0035(7) -0.0008(7)
C6 0.0158(8) 0.0238(9) 0.0122(9) 0.0001(7) 0.0023(7) 0.0012(7)
C7 0.0180(8) 0.0185(8) 0.0158(9) 0.0023(7) 0.0056(7) 0.0025(7)
C8 0.0186(9) 0.0255(9) 0.0215(10) 0.0017(7) 0.0092(7) 0.0046(8)
C9 0.0162(8) 0.0160(8) 0.0141(9) 0.0008(6) 0.0054(7) 0.0038(7)
C10 0.0213(8) 0.0199(8) 0.0124(9) -0.0004(7) 0.0038(7) 0.0014(7)
C11 0.0188(8) 0.0212(9) 0.0180(9) -0.0016(7) 0.0000(7) 0.0011(7)
C12 0.0170(8) 0.0224(9) 0.0206(10) -0.0006(7) 0.0068(7) 0.0012(8)
C13 0.0211(9) 0.0255(9) 0.0126(9) 0.0021(7) 0.0065(7) 0.0005(7)
C14 0.0177(8) 0.0234(9) 0.0123(9) 0.0007(7) 0.0023(7) 0.0011(7)
O2 0.0178(6) 0.0448(8) 0.0114(6) -0.0039(6) 0.0005(5) 0.0048(6)
N5 0.0149(7) 0.0214(7) 0.0103(7) 0.0001(6) 0.0025(5) 0.0021(6)
N6 0.0153(7) 0.0249(8) 0.0111(7) 0.0002(6) 0.0003(6) 0.0011(6)
N7 0.0153(7) 0.0268(8) 0.0118(7) -0.0001(6) 0.0038(6) 0.0005(6)
N8 0.0192(7) 0.0247(8) 0.0101(7) -0.0011(6) 0.0050(6) 0.0012(6)
C15 0.0185(8) 0.0197(8) 0.0116(8) -0.0021(7) 0.0031(7) -0.0008(7)
C16 0.0176(8) 0.0197(8) 0.0122(9) 0.0002(7) 0.0043(7) 0.0011(7)
C17 0.0167(8) 0.0182(8) 0.0115(8) -0.0014(6) 0.0036(6) -0.0008(7)
C18 0.0165(8) 0.0415(11) 0.0132(9) -0.0004(8) 0.0023(7) 0.0054(8)
C19 0.0182(8) 0.0166(8) 0.0109(8) -0.0002(6) 0.0032(6) -0.0012(7)
C20 0.0161(8) 0.0222(9) 0.0124(9) -0.0011(7) 0.0027(6) -0.0001(7)
C21 0.0181(8) 0.0169(8) 0.0155(9) -0.0002(6) 0.0046(7) 0.0006(7)
C22 0.0220(9) 0.0267(9) 0.0190(10) -0.0002(7) 0.0094(7) 0.0006(8)
C23 0.0156(8) 0.0176(8) 0.0151(9) 0.0000(6) 0.0053(7) 0.0016(7)
C24 0.0199(9) 0.0377(11) 0.0148(9) -0.0012(8) 0.0033(7) 0.0013(8)
C25 0.0189(9) 0.0462(12) 0.0206(10) -0.0001(8) 0.0014(8) 0.0044(9)
C26 0.0174(9) 0.0330(10) 0.0257(11) 0.0013(8) 0.0085(8) 0.0033(8)
C27 0.0214(9) 0.0252(9) 0.0172(9) 0.0017(7) 0.0090(7) 0.0000(7)
C28 0.0180(8) 0.0224(9) 0.0136(9) 0.0002(7) 0.0027(7) 0.0000(7)
O1W 0.0239(7) 0.0224(6) 0.0131(7) 0.0050(5) 0.0058(5) 0.0022(5)

loop_
_atom_type_symbol
_atom_type_description
_atom_type_scat_dispersion_real
_atom_type_scat_dispersion_imag
_atom_type_scat_source
C C 0.0033 0.0016 'International Tables Vol C Tables 4.2.6.8 and 6.1.1.4'
H H 0.0000 0.0000 'International Tables Vol C Tables 4.2.6.8 and 6.1.1.4'
N N 0.0061 0.0033 'International Tables Vol C Tables 4.2.6.8 and 6.1.1.4'
O O 0.0106 0.0060 'International Tables Vol C Tables 4.2.6.8 and 6.1.1.4'

loop_
_geom_angle_atom_site_label_1
_geom_angle_atom_site_label_2
_geom_angle_atom_site_label_3
_geom_angle
N2 N1 C1 109.07(13)
N2 N1 C9 121.16(14)
C1 N1 C9 129.62(14)
C2 N2 N1 108.78(14)
C2 N2 H2N 128.0(12)
N1 N2 H2N 123.1(12)
C5 N3 N4 103.94(14)
C7 N4 N3 113.60(14)
C7 N4 H4N 129.1(13)
N3 N4 H4N 117.2(13)
O1 C1 N1 121.59(14)
O1 C1 C3 132.57(15)
N1 C1 C3 105.80(14)
N2 C2 C3 109.58(15)
N2 C2 C4 118.72(15)
C3 C2 C4 131.70(15)
C2 C3 C1 106.69(14)
C2 C3 C5 126.36(15)
C1 C3 C5 126.92(15)
C2 C4 H4A 109.5
C2 C4 H4B 109.5
H4A C4 H4B 109.5
C2 C4 H4C 109.5
H4A C4 H4C 109.5
H4B C4 H4C 109.5
N3 C5 C6 110.48(15)
N3 C5 C3 121.32(15)
C6 C5 C3 128.19(16)
C7 C6 C5 105.80(15)
C7 C6 H6 127.1
C5 C6 H6 127.1
N4 C7 C6 106.17(15)
N4 C7 C8 121.10(16)
C6 C7 C8 132.67(16)
C7 C8 H8A 109.5
C7 C8 H8B 109.5
H8A C8 H8B 109.5
C7 C8 H8C 109.5
H8A C8 H8C 109.5
H8B C8 H8C 109.5
C14 C9 C10 120.62(15)
C14 C9 N1 119.57(15)
C10 C9 N1 119.81(15)
C11 C10 C9 118.77(16)
C11 C10 H10 120.6
C9 C10 H10 120.6
C12 C11 C10 120.89(16)
C12 C11 H11 119.6
C10 C11 H11 119.6
C13 C12 C11 119.79(16)
C13 C12 H12 120.1
C11 C12 H12 120.1
C12 C13 C14 120.26(16)
C12 C13 H13 119.9
C14 C13 H13 119.9
C13 C14 C9 119.61(16)
C13 C14 H14 120.2
C9 C14 H14 120.2
C15 N5 N6 111.51(13)
C15 N5 C23 128.95(15)
N6 N5 C23 119.25(14)
C16 N6 N5 105.37(13)
N8 N7 C19 110.58(14)
N8 N7 H7N 121.6(13)
C19 N7 H7N 127.4(13)
C21 N8 N7 108.36(14)
C21 N8 H8N 131.8(13)
N7 N8 H8N 119.6(13)
O2 C15 N5 125.28(15)
O2 C15 C17 130.23(16)
N5 C15 C17 104.49(14)
N6 C16 C17 111.82(15)
N6 C16 C18 119.93(15)
C17 C16 C18 128.26(15)
C16 C17 C15 106.80(14)
C16 C17 C19 130.42(16)
C15 C17 C19 122.76(15)
C16 C18 H18A 109.5
C16 C18 H18B 109.5
H18A C18 H18B 109.5
C16 C18 H18C 109.5
H18A C18 H18C 109.5
H18B C18 H18C 109.5
N7 C19 C20 105.87(15)
N7 C19 C17 119.85(15)
C20 C19 C17 134.28(16)
C21 C20 C19 106.93(15)
C21 C20 H20 126.5
C19 C20 H20 126.5
N8 C21 C20 108.26(14)
N8 C21 C22 120.92(16)
C20 C21 C22 130.81(16)
C21 C22 H22A 109.5
C21 C22 H22B 109.5
H22A C22 H22B 109.5
C21 C22 H22C 109.5
H22A C22 H22C 109.5
H22B C22 H22C 109.5
C24 C23 C28 119.36(15)
C24 C23 N5 120.93(16)
C28 C23 N5 119.70(15)
C25 C24 C23 119.51(18)
C25 C24 H24 120.2
C23 C24 H24 120.2
C26 C25 C24 121.44(18)
C26 C25 H25 119.3
C24 C25 H25 119.3
C27 C26 C25 118.82(16)
C27 C26 H26 120.6
C25 C26 H26 120.6
C26 C27 C28 120.91(17)
C26 C27 H27 119.5
C28 C27 H27 119.5
C27 C28 C23 119.95(16)
C27 C28 H28 120.0
C23 C28 H28 120.0
H1W O1W H2W 107.0(19)

loop_
_geom_bond_atom_site_label_1
_geom_bond_atom_site_label_2
_geom_bond_distance
O1 C1 1.266(2)
N1 N2 1.3759(19)
N1 C1 1.389(2)
N1 C9 1.422(2)
N2 C2 1.338(2)
N2 H2N 0.898(9)
N3 C5 1.346(2)
N3 N4 1.3636(19)
N4 C7 1.338(2)
N4 H4N 0.882(9)
C1 C3 1.429(2)
C2 C3 1.391(2)
C2 C4 1.490(2)
C3 C5 1.461(2)
C4 H4A 0.9800
C4 H4B 0.9800
C4 H4C 0.9800
C5 C6 1.414(2)
C6 C7 1.375(2)
C6 H6 0.9500
C7 C8 1.493(2)
C8 H8A 0.9800
C8 H8B 0.9800
C8 H8C 0.9800
C9 C14 1.394(2)
C9 C10 1.395(2)
C10 C11 1.390(2)
C10 H10 0.9500
C11 C12 1.389(2)
C11 H11 0.9500
C12 C13 1.384(2)
C12 H12 0.9500
C13 C14 1.390(2)
C13 H13 0.9500
C14 H14 0.9500
O2 C15 1.263(2)
N5 C15 1.396(2)
N5 N6 1.4006(19)
N5 C23 1.412(2)
N6 C16 1.329(2)
N7 N8 1.3486(19)
N7 C19 1.349(2)
N7 H7N 0.892(9)
N8 C21 1.337(2)
N8 H8N 0.894(9)
C15 C17 1.416(2)
C16 C17 1.405(2)
C16 C18 1.493(2)
C17 C19 1.429(2)
C18 H18A 0.9800
C18 H18B 0.9800
C18 H18C 0.9800
C19 C20 1.404(2)
C20 C21 1.389(2)
C20 H20 0.9500
C21 C22 1.488(2)
C22 H22A 0.9800
C22 H22B 0.9800
C22 H22C 0.9800
C23 C24 1.396(2)
C23 C28 1.397(2)
C24 C25 1.388(2)
C24 H24 0.9500
C25 C26 1.385(3)
C25 H25 0.9500
C26 C27 1.383(3)
C26 H26 0.9500
C27 C28 1.390(2)
C27 H27 0.9500
C28 H28 0.9500
O1W H1W 0.851(9)
O1W H2W 0.858(9)

loop_
_geom_hbond_atom_site_label_D
_geom_hbond_atom_site_label_H
_geom_hbond_atom_site_label_A
_geom_hbond_site_symmetry_A
_geom_hbond_distance_DH
_geom_hbond_distance_HA
_geom_hbond_distance_DA
_geom_hbond_angle_DHA
N2 H2N O1W 4_566 0.898(13) 1.788(13) 2.673(2) 167.7(18)
N4 H4N O2 . 0.882(10) 1.895(11) 2.764(2) 168.0(19)
N7 H7N N3 . 0.892(12) 2.280(18) 2.970(2) 134.0(14)
N8 H8N O1 . 0.896(10) 1.787(10) 2.664(2) 165.7(18)
O1W H1W O1 3_666 0.853(16) 1.917(16) 2.7641(17) 172.0(18)
O1W H2W N6 . 0.857(15) 1.941(15) 2.7979(19) 178.3(17)
C8 H8A Cg1 3_766 0.98 2.71 3.492(2) 137
C8 H8B Cg1 3_756 0.98 2.89 3.755(2) 148

loop_
_geom_torsion_atom_site_label_1
_geom_torsion_atom_site_label_2
_geom_torsion_atom_site_label_3
_geom_torsion_atom_site_label_4
_geom_torsion
C1 N1 N2 C2 -3.11(18)
C9 N1 N2 C2 -179.05(15)
C5 N3 N4 C7 -0.2(2)
N2 N1 C1 O1 -175.10(14)
C9 N1 C1 O1 0.4(3)
N2 N1 C1 C3 2.85(17)
C9 N1 C1 C3 178.34(16)
N1 N2 C2 C3 2.06(19)
N1 N2 C2 C4 -177.61(14)
N2 C2 C3 C1 -0.27(19)
C4 C2 C3 C1 179.35(17)
N2 C2 C3 C5 177.71(15)
C4 C2 C3 C5 -2.7(3)
O1 C1 C3 C2 176.04(17)
N1 C1 C3 C2 -1.59(18)
O1 C1 C3 C5 -1.9(3)
N1 C1 C3 C5 -179.55(15)
N4 N3 C5 C6 0.35(19)
N4 N3 C5 C3 -179.20(15)
C2 C3 C5 N3 170.80(16)
C1 C3 C5 N3 -11.6(3)
C2 C3 C5 C6 -8.7(3)
C1 C3 C5 C6 168.93(17)
N3 C5 C6 C7 -0.34(19)
C3 C5 C6 C7 179.16(16)
N3 N4 C7 C6 0.0(2)
N3 N4 C7 C8 177.54(15)
C5 C6 C7 N4 0.18(19)
C5 C6 C7 C8 -176.92(18)
N2 N1 C9 C14 26.2(2)
C1 N1 C9 C14 -148.83(17)
N2 N1 C9 C10 -153.49(15)
C1 N1 C9 C10 31.5(3)
C14 C9 C10 C11 2.1(3)
N1 C9 C10 C11 -178.19(15)
C9 C10 C11 C12 -2.8(3)
C10 C11 C12 C13 1.2(3)
C11 C12 C13 C14 1.1(3)
C12 C13 C14 C9 -1.7(3)
C10 C9 C14 C13 0.1(3)
N1 C9 C14 C13 -179.61(16)
C15 N5 N6 C16 0.98(18)
C23 N5 N6 C16 175.29(15)
C19 N7 N8 C21 -0.87(19)
N6 N5 C15 O2 178.15(16)
C23 N5 C15 O2 4.5(3)
N6 N5 C15 C17 -1.05(18)
C23 N5 C15 C17 -174.67(16)
N5 N6 C16 C17 -0.50(19)
N5 N6 C16 C18 179.24(15)
N6 C16 C17 C15 -0.1(2)
C18 C16 C17 C15 -179.85(17)
N6 C16 C17 C19 -178.60(17)
C18 C16 C17 C19 1.7(3)
O2 C15 C17 C16 -178.44(18)
N5 C15 C17 C16 0.70(18)
O2 C15 C17 C19 0.2(3)
N5 C15 C17 C19 179.32(15)
N8 N7 C19 C20 1.01(19)
N8 N7 C19 C17 -178.27(15)
C16 C17 C19 N7 -178.44(17)
C15 C17 C19 N7 3.3(3)
C16 C17 C19 C20 2.5(3)
C15 C17 C19 C20 -175.72(18)
N7 C19 C20 C21 -0.76(19)
C17 C19 C20 C21 178.35(18)
N7 N8 C21 C20 0.35(19)
N7 N8 C21 C22 -178.43(15)
C19 C20 C21 N8 0.26(19)
C19 C20 C21 C22 178.88(18)
C15 N5 C23 C24 -15.1(3)
N6 N5 C23 C24 171.73(15)
C15 N5 C23 C28 165.82(16)
N6 N5 C23 C28 -7.4(2)
C28 C23 C24 C25 0.0(3)
N5 C23 C24 C25 -179.08(17)
C23 C24 C25 C26 -0.7(3)
C24 C25 C26 C27 1.0(3)
C25 C26 C27 C28 -0.7(3)
C26 C27 C28 C23 0.0(3)
C24 C23 C28 C27 0.3(3)
N5 C23 C28 C27 179.44(16)

_cod_database_fobs_code 2242893
